data_4081839
loop_
_publ_author_name
'F\'eghali, Elias'
'Barloy, Laurent'
'Issenhuth, Jean-Thomas'
'Karmazin-Brelot, Lydia'
'Bailly, Corinne'
'Pfeffer, Michel'

_publ_section_title
;
 Cyclometalation of (2R,5R)-2,5-Diphenylpyrrolidine and
 2-Phenyl-2-imidazoline Ligands with Half-Sandwich Iridium(III) and
 Rhodium(III) Complexes
;
_journal_issue 21
_journal_name_full Organometallics
_journal_page_first 6186
_journal_paper_doi 10.1021/om400626m
_journal_volume 32
_journal_year 2013
_chemical_absolute_configuration rmad
_chemical_formula_moiety 'C23 H30 Cl N2 Rh, C H Cl3'
_chemical_formula_sum 'C24 H31 Cl4 N2 Rh'
_chemical_formula_weight 592.22
_chemical_name_systematic
;
 ?
;
_space_group_IT_number 4
_symmetry_cell_setting monoclinic
_symmetry_space_group_name_Hall 'P 2yb'
_symmetry_space_group_name_H-M 'P 1 21 1'
_atom_sites_solution_hydrogens geom
_atom_sites_solution_primary direct
_atom_sites_solution_secondary difmap
_audit_creation_method SHELXL-97
_cell_angle_alpha 90.00
_cell_angle_beta 94.4050(10)
_cell_angle_gamma 90.00
_cell_formula_units_Z 4
_cell_length_a 8.5280(3)
_cell_length_b 27.5929(6)
_cell_length_c 11.1085(3)
_cell_measurement_reflns_used 24834
_cell_measurement_temperature 173(2)
_cell_measurement_theta_max 27.485
_cell_measurement_theta_min 0.998
_cell_volume 2606.24(13)
_computing_cell_refinement 'Denzo (Nonius B.V., 1998)'
_computing_data_collection 'Collect (Nonius B.V., 1998)'
_computing_data_reduction 'Denzo (Nonius B.V., 1998)'
_computing_molecular_graphics 'PLATON 98 (Spek, 1998)'
_computing_publication_material 'SHELXL-97 (Sheldrick, 1997)'
_computing_structure_refinement 'SHELXL-97 (Sheldrick, 2008)'
_computing_structure_solution 'SHELXS-97 (Sheldrick, 1997)'
_diffrn_ambient_temperature 173(2)
_diffrn_measured_fraction_theta_full 0.999
_diffrn_measured_fraction_theta_max 0.999
_diffrn_measurement_device_type KappaCCD
_diffrn_measurement_method 'phi and omega scans'
_diffrn_radiation_monochromator graphite
_diffrn_radiation_source 'fine-focus sealed tube'
_diffrn_radiation_type MoK\a
_diffrn_radiation_wavelength 0.71073
_diffrn_reflns_av_R_equivalents 0.0518
_diffrn_reflns_av_sigmaI/netI 0.0905
_diffrn_reflns_limit_h_max 11
_diffrn_reflns_limit_h_min -8
_diffrn_reflns_limit_k_max 31
_diffrn_reflns_limit_k_min -35
_diffrn_reflns_limit_l_max 14
_diffrn_reflns_limit_l_min -12
_diffrn_reflns_number 15737
_diffrn_reflns_theta_full 27.49
_diffrn_reflns_theta_max 27.49
_diffrn_reflns_theta_min 1.48
_exptl_absorpt_coefficient_mu 1.080
_exptl_absorpt_correction_T_max 0.87298
_exptl_absorpt_correction_T_min 0.77993
_exptl_absorpt_correction_type multi-scan
_exptl_absorpt_process_details 'MULscanABS in PLATON (Spek, 2003)'
_exptl_crystal_colour orange
_exptl_crystal_density_diffrn 1.509
_exptl_crystal_density_method 'not measured'
_exptl_crystal_description prism
_exptl_crystal_F_000 1208
_exptl_crystal_size_max 0.20
_exptl_crystal_size_mid 0.15
_exptl_crystal_size_min 0.12
_refine_diff_density_max 5.645
_refine_diff_density_min -1.624
_refine_diff_density_rms 0.215
_refine_ls_abs_structure_details 'Flack H D (1983), Acta Cryst. A39, 876-881'
_refine_ls_abs_structure_Flack 0.03(8)
_refine_ls_extinction_method none
_refine_ls_goodness_of_fit_ref 1.091
_refine_ls_hydrogen_treatment constr
_refine_ls_matrix_type full
_refine_ls_number_parameters 521
_refine_ls_number_reflns 10322
_refine_ls_number_restraints 1
_refine_ls_restrained_S_all 1.091
_refine_ls_R_factor_all 0.1261
_refine_ls_R_factor_gt 0.0974
_refine_ls_shift/su_max 0.001
_refine_ls_shift/su_mean 0.000
_refine_ls_structure_factor_coef Fsqd
_refine_ls_weighting_details 'calc w=1/[\s^2^(Fo^2^)+(0.1002P)^2^+24.1735P] where P=(Fo^2^+2Fc^2^)/3'
_refine_ls_weighting_scheme calc
_refine_ls_wR_factor_gt 0.2189
_refine_ls_wR_factor_ref 0.2459
_reflns_number_gt 8065
_reflns_number_total 10322
_reflns_threshold_expression I>2\s(I)
_cod_data_source_file om400626m_si_002.cif
_cod_data_source_block compound_7b
_cod_depositor_comments
;
The following automatic conversions were performed:

'_symmetry_cell_setting' value 'Monoclinic' changed to 'monoclinic'
according to /home/saulius/struct/CIF-dictionaries/cif_core.dic
dictionary named 'cif_core.dic' version 2.4.2 from 2011-04-26.

Automatic conversion script
Id: cif_fix_values 1891 2012-01-12 08:04:46Z andrius 
;
_cod_original_sg_symbol_H-M 'P 21'
_cod_database_code 4081839

loop_
_symmetry_equiv_pos_as_xyz
'x, y, z'
'-x, y+1/2, -z'

loop_
_atom_site_label
_atom_site_type_symbol
_atom_site_fract_x
_atom_site_fract_y
_atom_site_fract_z
_atom_site_U_iso_or_equiv
_atom_site_adp_type
_atom_site_occupancy
_atom_site_symmetry_multiplicity
_atom_site_calc_flag
_atom_site_refinement_flags
C1 C 0.8219(18) 0.9877(5) 0.3718(13) 0.044(3) Uani 1 1 d .
C2 C 0.8230(18) 1.0038(6) 0.4893(11) 0.047(3) Uani 1 1 d .
H2 H 0.8584 1.0359 0.5070 0.056 Uiso 1 1 calc R
C3 C 0.777(2) 0.9767(6) 0.5795(13) 0.054(4) Uani 1 1 d .
H3 H 0.7726 0.9903 0.6577 0.065 Uiso 1 1 calc R
C4 C 0.734(2) 0.9279(8) 0.5593(17) 0.072(5) Uani 1 1 d .
H4 H 0.7065 0.9077 0.6238 0.087 Uiso 1 1 calc R
C5 C 0.7325(18) 0.9101(6) 0.4410(13) 0.045(4) Uani 1 1 d .
H5 H 0.7007 0.8778 0.4224 0.054 Uiso 1 1 calc R
C6 C 0.7793(19) 0.9411(7) 0.3513(13) 0.053(4) Uani 1 1 d .
C7 C 0.8029(14) 0.9236(5) 0.2278(11) 0.033(3) Uani 1 1 d .
C8 C 0.8182(16) 0.8789(5) 0.0570(13) 0.041(3) Uani 1 1 d .
H8 H 0.7099 0.8841 0.0182 0.049 Uiso 1 1 calc R
C9 C 0.8949(19) 0.8393(6) -0.0080(14) 0.050(4) Uani 1 1 d .
H9A H 0.8359 0.8086 -0.0019 0.060 Uiso 1 1 calc R
H9B H 1.0041 0.8342 0.0266 0.060 Uiso 1 1 calc R
C10 C 0.8935(18) 0.8556(6) -0.1404(15) 0.054(4) Uani 1 1 d .
H10A H 0.7838 0.8571 -0.1763 0.064 Uiso 1 1 calc R
H10B H 0.9514 0.8318 -0.1867 0.064 Uiso 1 1 calc R
C11 C 0.9719(17) 0.9066(6) -0.1487(13) 0.046(3) Uani 1 1 d .
H11A H 1.0847 0.9037 -0.1211 0.055 Uiso 1 1 calc R
H11B H 0.9654 0.9167 -0.2344 0.055 Uiso 1 1 calc R
C12 C 0.900(2) 0.9462(6) -0.0756(13) 0.053(4) Uani 1 1 d .
H12A H 0.9594 0.9768 -0.0796 0.063 Uiso 1 1 calc R
H12B H 0.7888 0.9521 -0.1049 0.063 Uiso 1 1 calc R
C13 C 0.9110(16) 0.9262(5) 0.0511(11) 0.036(3) Uani 1 1 d .
H13 H 1.0240 0.9192 0.0754 0.043 Uiso 1 1 calc R
C14 C 0.936(2) 1.0998(6) 0.1724(18) 0.0578(19) Uani 1 1 d .
C15 C 0.822(2) 1.0990(6) 0.2595(17) 0.0578(19) Uani 1 1 d .
C16 C 0.694(2) 1.0748(6) 0.2073(17) 0.0578(19) Uani 1 1 d .
C17 C 0.718(2) 1.0630(6) 0.0921(17) 0.0578(19) Uani 1 1 d .
C18 C 0.872(2) 1.0790(6) 0.0677(17) 0.0578(19) Uani 1 1 d .
C19 C 1.100(3) 1.1237(9) 0.200(3) 0.112(4) Uani 1 1 d .
H19A H 1.1718 1.1127 0.1407 0.167 Uiso 1 1 calc R
H19B H 1.1425 1.1145 0.2812 0.167 Uiso 1 1 calc R
H19C H 1.0895 1.1590 0.1953 0.167 Uiso 1 1 calc R
C20 C 0.832(3) 1.1249(9) 0.381(3) 0.112(4) Uani 1 1 d .
H20A H 0.7682 1.1075 0.4369 0.167 Uiso 1 1 calc R
H20B H 0.7923 1.1581 0.3704 0.167 Uiso 1 1 calc R
H20C H 0.9417 1.1258 0.4146 0.167 Uiso 1 1 calc R
C21 C 0.541(3) 1.0699(9) 0.273(3) 0.112(4) Uani 1 1 d .
H21A H 0.4799 1.0999 0.2630 0.167 Uiso 1 1 calc R
H21B H 0.5681 1.0640 0.3591 0.167 Uiso 1 1 calc R
H21C H 0.4789 1.0427 0.2385 0.167 Uiso 1 1 calc R
C22 C 0.597(3) 1.0407(9) -0.002(3) 0.112(4) Uani 1 1 d .
H22A H 0.5249 1.0197 0.0386 0.167 Uiso 1 1 calc R
H22B H 0.6520 1.0215 -0.0601 0.167 Uiso 1 1 calc R
H22C H 0.5374 1.0666 -0.0450 0.167 Uiso 1 1 calc R
C23 C 0.942(3) 1.0779(9) -0.055(3) 0.112(4) Uani 1 1 d .
H23A H 0.9453 1.1109 -0.0877 0.167 Uiso 1 1 calc R
H23B H 0.8774 1.0574 -0.1109 0.167 Uiso 1 1 calc R
H23C H 1.0495 1.0648 -0.0455 0.167 Uiso 1 1 calc R
C24 C 0.3959(15) 0.8180(5) 0.0282(13) 0.035(3) Uani 1 1 d .
C25 C 0.4464(18) 0.8218(6) -0.0896(14) 0.051(4) Uani 1 1 d .
H25 H 0.4776 0.7935 -0.1300 0.061 Uiso 1 1 calc R
C26 C 0.4514(17) 0.8671(6) -0.1481(14) 0.049(4) Uani 1 1 d .
H26 H 0.4810 0.8684 -0.2288 0.059 Uiso 1 1 calc R
C27 C 0.4140(16) 0.9095(6) -0.0906(14) 0.049(4) Uani 1 1 d .
H27 H 0.4210 0.9397 -0.1310 0.059 Uiso 1 1 calc R
C28 C 0.3669(17) 0.9082(6) 0.0242(15) 0.051(4) Uani 1 1 d .
H28 H 0.3431 0.9374 0.0641 0.061 Uiso 1 1 calc R
C29 C 0.3534(15) 0.8627(5) 0.0841(12) 0.037(3) Uani 1 1 d .
C30 C 0.3034(16) 0.8568(5) 0.2023(12) 0.038(3) Uani 1 1 d .
C31 C 0.2043(19) 0.8674(6) 0.3814(13) 0.050(4) Uani 1 1 d .
H31 H 0.0891 0.8656 0.3569 0.060 Uiso 1 1 calc R
C32 C 0.226(3) 0.8859(7) 0.5114(14) 0.073(6) Uani 1 1 d .
H32A H 0.1804 0.9187 0.5172 0.087 Uiso 1 1 calc R
H32B H 0.3392 0.8875 0.5385 0.087 Uiso 1 1 calc R
C33 C 0.141(2) 0.8501(8) 0.5897(14) 0.068(5) Uani 1 1 d .
H33A H 0.0266 0.8526 0.5688 0.082 Uiso 1 1 calc R
H33B H 0.1615 0.8596 0.6755 0.082 Uiso 1 1 calc R
C34 C 0.192(2) 0.7967(8) 0.5749(13) 0.066(5) Uani 1 1 d .
H34A H 0.3018 0.7928 0.6104 0.079 Uiso 1 1 calc R
H34B H 0.1242 0.7756 0.6205 0.079 Uiso 1 1 calc R
C35 C 0.183(2) 0.7800(6) 0.4419(13) 0.056(4) Uani 1 1 d .
H35A H 0.2313 0.7476 0.4353 0.067 Uiso 1 1 calc R
H35B H 0.0724 0.7784 0.4084 0.067 Uiso 1 1 calc R
C36 C 0.2730(16) 0.8172(5) 0.3744(12) 0.038(3) Uani 1 1 d .
H36 H 0.3818 0.8187 0.4149 0.045 Uiso 1 1 calc R
C37 C 0.4074(18) 0.6971(6) 0.0114(14) 0.046(4) Uani 1 1 d .
C38 C 0.2487(18) 0.7160(5) -0.0046(12) 0.042(3) Uani 1 1 d .
C39 C 0.1771(18) 0.7097(5) 0.1043(15) 0.049(4) Uani 1 1 d .
C40 C 0.292(2) 0.6836(5) 0.1867(14) 0.046(4) Uani 1 1 d .
C41 C 0.4245(19) 0.6778(5) 0.1320(13) 0.044(3) Uani 1 1 d .
C42 C 0.527(2) 0.6917(7) -0.0770(19) 0.080(7) Uani 1 1 d .
H42A H 0.6299 0.7012 -0.0396 0.120 Uiso 1 1 calc R
H42B H 0.4990 0.7124 -0.1471 0.120 Uiso 1 1 calc R
H42C H 0.5305 0.6578 -0.1031 0.120 Uiso 1 1 calc R
C43 C 0.171(3) 0.7345(6) -0.1218(16) 0.073(6) Uani 1 1 d .
H43A H 0.0951 0.7106 -0.1554 0.110 Uiso 1 1 calc R
H43B H 0.2513 0.7401 -0.1791 0.110 Uiso 1 1 calc R
H43C H 0.1168 0.7650 -0.1075 0.110 Uiso 1 1 calc R
C44 C 0.0112(17) 0.7205(7) 0.134(2) 0.066(5) Uani 1 1 d .
H44A H -0.0336 0.7456 0.0789 0.099 Uiso 1 1 calc R
H44B H 0.0117 0.7320 0.2173 0.099 Uiso 1 1 calc R
H44C H -0.0524 0.6910 0.1241 0.099 Uiso 1 1 calc R
C45 C 0.248(3) 0.6623(7) 0.3085(16) 0.084(7) Uani 1 1 d .
H45A H 0.2046 0.6296 0.2955 0.125 Uiso 1 1 calc R
H45B H 0.1693 0.6831 0.3425 0.125 Uiso 1 1 calc R
H45C H 0.3422 0.6607 0.3646 0.125 Uiso 1 1 calc R
C46 C 0.572(2) 0.6538(7) 0.188(2) 0.077(6) Uani 1 1 d .
H46A H 0.5768 0.6573 0.2756 0.115 Uiso 1 1 calc R
H46B H 0.6645 0.6693 0.1568 0.115 Uiso 1 1 calc R
H46C H 0.5710 0.6193 0.1664 0.115 Uiso 1 1 calc R
C47 C 0.235(2) 1.0303(8) 0.5769(18) 0.071(5) Uani 1 1 d .
H47 H 0.1726 1.0148 0.5075 0.085 Uiso 1 1 calc R
C48 C 0.6701(19) 0.7377(6) 0.5267(14) 0.051(4) Uani 1 1 d .
H48 H 0.6247 0.7498 0.4467 0.061 Uiso 1 1 calc R
N1 N 0.8460(13) 0.9551(4) 0.1482(9) 0.038(3) Uani 1 1 d .
N2 N 0.8096(14) 0.8763(4) 0.1911(10) 0.042(3) Uani 1 1 d .
H2N H 0.8089 0.8501 0.2364 0.051 Uiso 1 1 calc R
N3 N 0.2899(12) 0.8120(4) 0.2399(9) 0.032(2) Uani 1 1 d .
N4 N 0.2813(15) 0.8906(5) 0.2868(11) 0.048(3) Uani 1 1 d .
H4N H 0.3091 0.9213 0.2843 0.058 Uiso 1 1 calc R
Cl1 Cl 1.1560(4) 1.00324(12) 0.2634(4) 0.0456(8) Uani 1 1 d .
Cl2 Cl 0.6313(4) 0.77517(12) 0.2310(3) 0.0378(7) Uani 1 1 d .
Cl3 Cl 0.4310(9) 1.0137(5) 0.5746(9) 0.182(5) Uani 1 1 d .
Cl4 Cl 0.1771(11) 1.0076(4) 0.7101(7) 0.146(4) Uani 1 1 d .
Cl5 Cl 0.203(2) 1.0904(3) 0.5750(14) 0.294(12) Uani 1 1 d .
Cl6 Cl 0.6950(9) 0.7874(2) 0.6229(6) 0.100(2) Uani 1 1 d .
Cl7 Cl 0.5387(7) 0.6969(2) 0.5792(5) 0.0854(16) Uani 1 1 d .
Cl8 Cl 0.8486(7) 0.7098(2) 0.5040(6) 0.0889(16) Uani 1 1 d .
Rh1 Rh 0.88350(12) 1.02454(4) 0.21564(10) 0.0404(3) Uani 1 1 d .
Rh2 Rh 0.37653(11) 0.75800(3) 0.13261(8) 0.0298(2) Uani 1 1 d .

loop_
_atom_site_aniso_label
_atom_site_aniso_U_11
_atom_site_aniso_U_22
_atom_site_aniso_U_33
_atom_site_aniso_U_23
_atom_site_aniso_U_13
_atom_site_aniso_U_12
C1 0.054(8) 0.029(7) 0.047(8) 0.007(6) -0.002(6) 0.008(6)
C2 0.059(9) 0.058(9) 0.025(6) -0.002(6) 0.015(6) 0.004(7)
C3 0.069(10) 0.064(11) 0.028(7) 0.007(6) -0.002(7) -0.003(8)
C4 0.078(13) 0.078(14) 0.059(11) 0.034(10) -0.006(9) 0.007(10)
C5 0.055(9) 0.038(8) 0.044(8) 0.005(6) 0.019(7) -0.007(7)
C6 0.055(9) 0.071(12) 0.032(7) 0.020(7) 0.004(6) -0.003(8)
C7 0.029(6) 0.030(7) 0.038(7) -0.002(5) -0.002(5) -0.002(5)
C8 0.037(7) 0.033(7) 0.051(8) 0.004(6) -0.011(6) -0.004(6)
C9 0.058(9) 0.039(8) 0.054(9) -0.002(7) 0.000(7) -0.003(7)
C10 0.038(8) 0.060(10) 0.062(10) -0.017(8) -0.001(7) 0.008(7)
C11 0.043(8) 0.052(9) 0.043(8) -0.002(7) 0.005(6) -0.002(7)
C12 0.079(11) 0.041(9) 0.043(8) 0.003(6) 0.030(8) -0.003(8)
C13 0.039(7) 0.039(7) 0.030(6) -0.005(5) -0.002(5) 0.000(6)
C14 0.065(5) 0.032(4) 0.077(5) 0.005(3) 0.001(4) 0.013(3)
C15 0.065(5) 0.032(4) 0.077(5) 0.005(3) 0.001(4) 0.013(3)
C16 0.065(5) 0.032(4) 0.077(5) 0.005(3) 0.001(4) 0.013(3)
C17 0.065(5) 0.032(4) 0.077(5) 0.005(3) 0.001(4) 0.013(3)
C18 0.065(5) 0.032(4) 0.077(5) 0.005(3) 0.001(4) 0.013(3)
C19 0.116(9) 0.061(7) 0.158(12) 0.021(7) 0.011(8) 0.022(6)
C20 0.116(9) 0.061(7) 0.158(12) 0.021(7) 0.011(8) 0.022(6)
C21 0.116(9) 0.061(7) 0.158(12) 0.021(7) 0.011(8) 0.022(6)
C22 0.116(9) 0.061(7) 0.158(12) 0.021(7) 0.011(8) 0.022(6)
C23 0.116(9) 0.061(7) 0.158(12) 0.021(7) 0.011(8) 0.022(6)
C24 0.032(7) 0.028(7) 0.045(8) 0.001(6) 0.007(6) -0.011(5)
C25 0.053(9) 0.048(9) 0.051(9) 0.005(7) -0.008(7) -0.001(7)
C26 0.043(8) 0.063(11) 0.042(8) 0.018(7) 0.010(6) -0.010(7)
C27 0.033(7) 0.057(10) 0.057(9) 0.031(8) 0.005(6) -0.004(7)
C28 0.036(7) 0.041(8) 0.074(11) 0.011(8) -0.003(7) -0.007(6)
C29 0.034(7) 0.034(7) 0.042(7) 0.004(6) -0.007(5) 0.000(6)
C30 0.043(7) 0.025(7) 0.043(7) -0.014(6) -0.013(6) 0.011(6)
C31 0.052(9) 0.055(10) 0.041(8) -0.017(7) -0.006(7) 0.018(7)
C32 0.101(15) 0.077(13) 0.039(8) -0.033(9) -0.004(9) 0.036(11)
C33 0.069(11) 0.101(16) 0.035(8) -0.025(9) 0.014(8) 0.019(10)
C34 0.074(11) 0.101(15) 0.023(7) -0.002(8) 0.007(7) 0.008(10)
C35 0.073(11) 0.056(10) 0.043(8) -0.011(7) 0.026(8) 0.006(8)
C36 0.036(7) 0.038(8) 0.039(7) -0.006(6) 0.003(5) 0.009(6)
C37 0.049(8) 0.040(8) 0.050(9) -0.027(7) 0.022(7) -0.009(7)
C38 0.057(9) 0.032(7) 0.033(6) 0.002(5) -0.014(6) -0.006(6)
C39 0.044(8) 0.035(8) 0.070(10) -0.011(7) 0.015(7) -0.004(6)
C40 0.072(10) 0.017(6) 0.048(8) -0.002(6) 0.008(7) -0.013(7)
C41 0.058(9) 0.025(7) 0.048(8) 0.008(6) -0.009(7) 0.005(6)
C42 0.094(15) 0.065(13) 0.089(14) -0.039(11) 0.059(12) -0.012(11)
C43 0.104(15) 0.046(10) 0.064(11) -0.005(8) -0.038(10) -0.017(10)
C44 0.027(7) 0.053(10) 0.121(15) -0.009(10) 0.022(8) -0.004(7)
C45 0.15(2) 0.045(10) 0.053(10) 0.007(8) 0.007(12) -0.041(12)
C46 0.052(10) 0.046(10) 0.126(17) -0.017(10) -0.032(10) 0.022(8)
C47 0.049(9) 0.087(15) 0.076(12) 0.006(11) 0.002(8) -0.011(10)
C48 0.061(10) 0.041(8) 0.051(9) 0.007(6) 0.003(7) -0.002(7)
N1 0.045(6) 0.050(7) 0.021(5) 0.000(5) 0.009(4) 0.001(5)
N2 0.054(7) 0.035(6) 0.037(6) 0.006(5) -0.003(5) -0.007(5)
N3 0.035(5) 0.028(6) 0.034(6) -0.001(4) 0.019(4) 0.003(4)
N4 0.061(8) 0.032(7) 0.052(7) -0.008(5) 0.006(6) 0.005(6)
Cl1 0.0360(17) 0.0290(16) 0.071(2) 0.0007(15) -0.0014(15) 0.0009(13)
Cl2 0.0376(16) 0.0338(16) 0.0418(17) 0.0031(12) 0.0021(13) -0.0037(12)
Cl3 0.072(4) 0.323(17) 0.152(7) 0.002(10) 0.016(4) 0.002(7)
Cl4 0.151(7) 0.192(10) 0.092(5) 0.037(5) -0.002(4) -0.057(6)
Cl5 0.45(2) 0.050(4) 0.337(18) 0.009(6) -0.296(18) -0.021(7)
Cl6 0.139(6) 0.060(3) 0.100(4) -0.028(3) 0.001(4) -0.015(3)
Cl7 0.096(4) 0.087(4) 0.074(3) 0.006(3) 0.016(3) -0.033(3)
Cl8 0.078(3) 0.064(3) 0.126(5) 0.018(3) 0.017(3) 0.017(3)
Rh1 0.0377(5) 0.0268(5) 0.0559(6) 0.0029(5) -0.0024(4) 0.0006(5)
Rh2 0.0369(5) 0.0247(5) 0.0287(4) -0.0031(4) 0.0083(3) -0.0024(4)

loop_
_atom_type_symbol
_atom_type_description
_atom_type_scat_dispersion_real
_atom_type_scat_dispersion_imag
_atom_type_scat_source
C C 0.0033 0.0016 'International Tables Vol C Tables 4.2.6.8 and 6.1.1.4'
H H 0.0000 0.0000 'International Tables Vol C Tables 4.2.6.8 and 6.1.1.4'
N N 0.0061 0.0033 'International Tables Vol C Tables 4.2.6.8 and 6.1.1.4'
Cl Cl 0.1484 0.1585 'International Tables Vol C Tables 4.2.6.8 and 6.1.1.4'
Rh Rh -1.1178 0.9187 'International Tables Vol C Tables 4.2.6.8 and 6.1.1.4'

loop_
_geom_angle_atom_site_label_1
_geom_angle_atom_site_label_2
_geom_angle_atom_site_label_3
_geom_angle
C6 C1 C2 116.7(14)
C6 C1 Rh1 113.6(11)
C2 C1 Rh1 129.7(11)
C3 C2 C1 123.3(16)
C3 C2 H2 118.3
C1 C2 H2 118.3
C2 C3 C4 120.4(15)
C2 C3 H3 119.8
C4 C3 H3 119.8
C5 C4 C3 117.8(15)
C5 C4 H4 121.1
C3 C4 H4 121.1
C6 C5 C4 118.3(16)
C6 C5 H5 120.9
C4 C5 H5 120.9
C1 C6 C5 123.5(15)
C1 C6 C7 114.3(13)
C5 C6 C7 121.9(15)
N1 C7 N2 114.2(12)
N1 C7 C6 118.3(12)
N2 C7 C6 126.6(12)
C9 C8 N2 120.3(12)
C9 C8 C13 111.0(12)
N2 C8 C13 98.6(10)
C9 C8 H8 108.8
N2 C8 H8 108.8
C13 C8 H8 108.8
C8 C9 C10 106.1(13)
C8 C9 H9A 110.5
C10 C9 H9A 110.5
C8 C9 H9B 110.5
C10 C9 H9B 110.5
H9A C9 H9B 108.7
C9 C10 C11 110.4(12)
C9 C10 H10A 109.6
C11 C10 H10A 109.6
C9 C10 H10B 109.6
C11 C10 H10B 109.6
H10A C10 H10B 108.1
C12 C11 C10 115.0(13)
C12 C11 H11A 108.5
C10 C11 H11A 108.5
C12 C11 H11B 108.5
C10 C11 H11B 108.5
H11A C11 H11B 107.5
C13 C12 C11 103.7(12)
C13 C12 H12A 111.0
C11 C12 H12A 111.0
C13 C12 H12B 111.0
C11 C12 H12B 111.0
H12A C12 H12B 109.0
N1 C13 C12 118.8(12)
N1 C13 C8 101.7(11)
C12 C13 C8 110.9(11)
N1 C13 H13 108.3
C12 C13 H13 108.3
C8 C13 H13 108.3
C18 C14 C15 108.7(18)
C18 C14 C19 130(2)
C15 C14 C19 122(2)
C18 C14 Rh1 73.3(11)
C15 C14 Rh1 70.9(10)
C19 C14 Rh1 123.9(13)
C16 C15 C14 106.6(17)
C16 C15 C20 126(2)
C14 C15 C20 127(2)
C16 C15 Rh1 69.3(10)
C14 C15 Rh1 71.0(9)
C20 C15 Rh1 129.8(14)
C17 C16 C15 109.9(18)
C17 C16 C21 129(2)
C15 C16 C21 121.1(19)
C17 C16 Rh1 73.2(10)
C15 C16 Rh1 73.7(10)
C21 C16 Rh1 125.9(13)
C16 C17 C18 108.4(17)
C16 C17 C22 126(2)
C18 C17 C22 124.9(19)
C16 C17 Rh1 70.1(10)
C18 C17 Rh1 73.1(10)
C22 C17 Rh1 127.1(13)
C14 C18 C17 106.3(17)
C14 C18 C23 127(2)
C17 C18 C23 126.1(19)
C14 C18 Rh1 70.4(10)
C17 C18 Rh1 68.9(10)
C23 C18 Rh1 130.4(13)
C14 C19 H19A 109.5
C14 C19 H19B 109.5
H19A C19 H19B 109.5
C14 C19 H19C 109.5
H19A C19 H19C 109.5
H19B C19 H19C 109.5
C15 C20 H20A 109.5
C15 C20 H20B 109.5
H20A C20 H20B 109.5
C15 C20 H20C 109.5
H20A C20 H20C 109.5
H20B C20 H20C 109.5
C16 C21 H21A 109.5
C16 C21 H21B 109.5
H21A C21 H21B 109.5
C16 C21 H21C 109.5
H21A C21 H21C 109.5
H21B C21 H21C 109.5
C17 C22 H22A 109.5
C17 C22 H22B 109.5
H22A C22 H22B 109.5
C17 C22 H22C 109.5
H22A C22 H22C 109.5
H22B C22 H22C 109.5
C18 C23 H23A 109.5
C18 C23 H23B 109.5
H23A C23 H23B 109.5
C18 C23 H23C 109.5
H23A C23 H23C 109.5
H23B C23 H23C 109.5
C25 C24 C29 116.1(13)
C25 C24 Rh2 129.3(11)
C29 C24 Rh2 114.6(10)
C26 C25 C24 121.1(15)
C26 C25 H25 119.5
C24 C25 H25 119.5
C27 C26 C25 121.4(14)
C27 C26 H26 119.3
C25 C26 H26 119.3
C28 C27 C26 120.2(14)
C28 C27 H27 119.9
C26 C27 H27 119.9
C27 C28 C29 119.8(15)
C27 C28 H28 120.1
C29 C28 H28 120.1
C30 C29 C28 124.8(13)
C30 C29 C24 113.8(12)
C28 C29 C24 121.3(14)
N3 C30 N4 114.2(13)
N3 C30 C29 116.2(11)
N4 C30 C29 129.2(13)
N4 C31 C36 99.8(11)
N4 C31 C32 120.9(16)
C36 C31 C32 109.6(13)
N4 C31 H31 108.6
C36 C31 H31 108.6
C32 C31 H31 108.6
C31 C32 C33 107.0(16)
C31 C32 H32A 110.3
C33 C32 H32A 110.3
C31 C32 H32B 110.3
C33 C32 H32B 110.3
H32A C32 H32B 108.6
C32 C33 C34 113.8(13)
C32 C33 H33A 108.8
C34 C33 H33A 108.8
C32 C33 H33B 108.8
C34 C33 H33B 108.8
H33A C33 H33B 107.7
C35 C34 C33 113.0(14)
C35 C34 H34A 109.0
C33 C34 H34A 109.0
C35 C34 H34B 109.0
C33 C34 H34B 109.0
H34A C34 H34B 107.8
C36 C35 C34 106.4(14)
C36 C35 H35A 110.5
C34 C35 H35A 110.5
C36 C35 H35B 110.5
C34 C35 H35B 110.5
H35A C35 H35B 108.6
C31 C36 C35 112.6(12)
C31 C36 N3 101.8(11)
C35 C36 N3 120.9(11)
C31 C36 H36 106.9
C35 C36 H36 106.9
N3 C36 H36 106.9
C41 C37 C38 106.0(12)
C41 C37 C42 123.8(17)
C38 C37 C42 129.8(17)
C41 C37 Rh2 73.7(8)
C38 C37 Rh2 69.0(7)
C42 C37 Rh2 127.7(11)
C39 C38 C37 108.2(12)
C39 C38 C43 126.6(16)
C37 C38 C43 125.0(15)
C39 C38 Rh2 71.7(8)
C37 C38 Rh2 71.8(7)
C43 C38 Rh2 126.7(10)
C38 C39 C40 106.5(13)
C38 C39 C44 129.7(16)
C40 C39 C44 123.4(16)
C38 C39 Rh2 70.2(8)
C40 C39 Rh2 74.7(8)
C44 C39 Rh2 126.0(11)
C41 C40 C39 108.7(13)
C41 C40 C45 128.4(17)
C39 C40 C45 122.4(17)
C41 C40 Rh2 71.9(8)
C39 C40 Rh2 66.6(8)
C45 C40 Rh2 132.6(11)
C40 C41 C37 110.5(14)
C40 C41 C46 125.2(16)
C37 C41 C46 124.3(17)
C40 C41 Rh2 73.8(8)
C37 C41 Rh2 68.5(8)
C46 C41 Rh2 125.1(11)
C37 C42 H42A 109.5
C37 C42 H42B 109.5
H42A C42 H42B 109.5
C37 C42 H42C 109.5
H42A C42 H42C 109.5
H42B C42 H42C 109.5
C38 C43 H43A 109.5
C38 C43 H43B 109.5
H43A C43 H43B 109.5
C38 C43 H43C 109.5
H43A C43 H43C 109.5
H43B C43 H43C 109.5
C39 C44 H44A 109.5
C39 C44 H44B 109.5
H44A C44 H44B 109.5
C39 C44 H44C 109.5
H44A C44 H44C 109.5
H44B C44 H44C 109.5
C40 C45 H45A 109.5
C40 C45 H45B 109.5
H45A C45 H45B 109.5
C40 C45 H45C 109.5
H45A C45 H45C 109.5
H45B C45 H45C 109.5
C41 C46 H46A 109.5
C41 C46 H46B 109.5
H46A C46 H46B 109.5
C41 C46 H46C 109.5
H46A C46 H46C 109.5
H46B C46 H46C 109.5
Cl5 C47 Cl4 108.2(14)
Cl5 C47 Cl3 114.7(13)
Cl4 C47 Cl3 105.0(11)
Cl5 C47 H47 109.6
Cl4 C47 H47 109.6
Cl3 C47 H47 109.6
Cl7 C48 Cl8 111.1(9)
Cl7 C48 Cl6 111.0(9)
Cl8 C48 Cl6 111.7(9)
Cl7 C48 H48 107.6
Cl8 C48 H48 107.6
Cl6 C48 H48 107.6
C7 N1 C13 105.9(11)
C7 N1 Rh1 114.3(8)
C13 N1 Rh1 134.7(9)
C7 N2 C8 104.8(10)
C7 N2 H2N 127.6
C8 N2 H2N 127.6
C30 N3 C36 103.9(10)
C30 N3 Rh2 116.7(8)
C36 N3 Rh2 134.2(8)
C30 N4 C31 107.3(12)
C30 N4 H4N 126.4
C31 N4 H4N 126.4
N1 Rh1 C1 79.1(5)
N1 Rh1 C16 119.4(6)
C1 Rh1 C16 96.5(6)
N1 Rh1 C17 98.6(6)
C1 Rh1 C17 124.4(7)
C16 Rh1 C17 36.7(7)
N1 Rh1 C15 156.5(6)
C1 Rh1 C15 101.0(6)
C16 Rh1 C15 37.1(7)
C17 Rh1 C15 61.7(7)
N1 Rh1 C14 145.8(6)
C1 Rh1 C14 134.9(7)
C16 Rh1 C14 62.6(7)
C17 Rh1 C14 62.0(7)
C15 Rh1 C14 38.1(7)
N1 Rh1 C18 111.2(6)
C1 Rh1 C18 158.9(6)
C16 Rh1 C18 62.5(7)
C17 Rh1 C18 38.0(7)
C15 Rh1 C18 62.1(7)
C14 Rh1 C18 36.2(7)
N1 Rh1 Cl1 88.5(3)
C1 Rh1 Cl1 89.9(4)
C16 Rh1 Cl1 152.1(5)
C17 Rh1 Cl1 145.7(5)
C15 Rh1 Cl1 115.0(5)
C14 Rh1 Cl1 93.9(5)
C18 Rh1 Cl1 108.2(5)
C24 Rh2 N3 78.0(5)
C24 Rh2 C38 95.4(5)
N3 Rh2 C38 127.7(5)
C24 Rh2 C39 121.0(6)
N3 Rh2 C39 102.4(5)
C38 Rh2 C39 38.1(6)
C24 Rh2 C37 104.8(5)
N3 Rh2 C37 166.1(5)
C38 Rh2 C37 39.1(6)
C39 Rh2 C37 64.3(5)
C24 Rh2 C41 140.8(6)
N3 Rh2 C41 141.2(5)
C38 Rh2 C41 63.2(5)
C39 Rh2 C41 62.3(6)
C37 Rh2 C41 37.8(6)
C24 Rh2 C40 157.9(5)
N3 Rh2 C40 111.2(5)
C38 Rh2 C40 62.9(5)
C39 Rh2 C40 38.7(6)
C37 Rh2 C40 61.5(6)
C41 Rh2 C40 34.3(6)
C24 Rh2 Cl2 89.4(4)
N3 Rh2 Cl2 86.9(3)
C38 Rh2 Cl2 145.3(4)
C39 Rh2 Cl2 149.3(5)
C37 Rh2 Cl2 106.5(4)
C41 Rh2 Cl2 92.1(4)
C40 Rh2 Cl2 110.7(4)

loop_
_geom_bond_atom_site_label_1
_geom_bond_atom_site_label_2
_geom_bond_distance
C1 C6 1.35(2)
C1 C2 1.378(19)
C1 Rh1 2.111(14)
C2 C3 1.34(2)
C2 H2 0.9500
C3 C4 1.41(3)
C3 H3 0.9500
C4 C5 1.40(2)
C4 H4 0.9500
C5 C6 1.39(2)
C5 H5 0.9500
C6 C7 1.48(2)
C7 N1 1.311(17)
C7 N2 1.371(17)
C8 C9 1.49(2)
C8 N2 1.499(18)
C8 C13 1.530(19)
C8 H8 1.0000
C9 C10 1.54(2)
C9 H9A 0.9900
C9 H9B 0.9900
C10 C11 1.56(2)
C10 H10A 0.9900
C10 H10B 0.9900
C11 C12 1.52(2)
C11 H11A 0.9900
C11 H11B 0.9900
C12 C13 1.507(19)
C12 H12A 0.9900
C12 H12B 0.9900
C13 N1 1.483(16)
C13 H13 1.0000
C14 C18 1.37(3)
C14 C15 1.43(3)
C14 C19 1.55(3)
C14 Rh1 2.187(18)
C15 C16 1.37(3)
C15 C20 1.53(3)
C15 Rh1 2.185(17)
C16 C17 1.35(3)
C16 C21 1.54(3)
C16 Rh1 2.130(16)
C17 C18 1.43(3)
C17 C22 1.54(3)
C17 Rh1 2.168(17)
C18 C23 1.53(3)
C18 Rh1 2.223(17)
C19 H19A 0.9800
C19 H19B 0.9800
C19 H19C 0.9800
C20 H20A 0.9800
C20 H20B 0.9800
C20 H20C 0.9800
C21 H21A 0.9800
C21 H21B 0.9800
C21 H21C 0.9800
C22 H22A 0.9800
C22 H22B 0.9800
C22 H22C 0.9800
C23 H23A 0.9800
C23 H23B 0.9800
C23 H23C 0.9800
C24 C25 1.41(2)
C24 C29 1.44(2)
C24 Rh2 2.035(14)
C25 C26 1.41(2)
C25 H25 0.9500
C26 C27 1.38(2)
C26 H26 0.9500
C27 C28 1.37(2)
C27 H27 0.9500
C28 C29 1.43(2)
C28 H28 0.9500
C29 C30 1.42(2)
C30 N3 1.312(17)
C30 N4 1.347(17)
C31 N4 1.43(2)
C31 C36 1.51(2)
C31 C32 1.53(2)
C31 H31 1.0000
C32 C33 1.53(3)
C32 H32A 0.9900
C32 H32B 0.9900
C33 C34 1.55(3)
C33 H33A 0.9900
C33 H33B 0.9900
C34 C35 1.54(2)
C34 H34A 0.9900
C34 H34B 0.9900
C35 C36 1.51(2)
C35 H35A 0.9900
C35 H35B 0.9900
C36 N3 1.519(16)
C36 H36 1.0000
C37 C41 1.44(2)
C37 C38 1.45(2)
C37 C42 1.48(2)
C37 Rh2 2.182(13)
C38 C39 1.41(2)
C38 C43 1.50(2)
C38 Rh2 2.145(13)
C39 C40 1.47(2)
C39 C44 1.51(2)
C39 Rh2 2.165(15)
C40 C41 1.34(2)
C40 C45 1.55(2)
C40 Rh2 2.274(14)
C41 C46 1.51(2)
C41 Rh2 2.252(14)
C42 H42A 0.9800
C42 H42B 0.9800
C42 H42C 0.9800
C43 H43A 0.9800
C43 H43B 0.9800
C43 H43C 0.9800
C44 H44A 0.9800
C44 H44B 0.9800
C44 H44C 0.9800
C45 H45A 0.9800
C45 H45B 0.9800
C45 H45C 0.9800
C46 H46A 0.9800
C46 H46B 0.9800
C46 H46C 0.9800
C47 Cl5 1.68(2)
C47 Cl4 1.72(2)
C47 Cl3 1.732(19)
C47 H47 1.0000
C48 Cl7 1.720(16)
C48 Cl8 1.741(17)
C48 Cl6 1.743(17)
C48 H48 1.0000
N1 Rh1 2.074(12)
N2 H2N 0.8800
N3 Rh2 2.079(10)
N4 H4N 0.8800
Cl1 Rh1 2.416(3)
Cl2 Rh2 2.403(3)

loop_
_geom_hbond_atom_site_label_D
_geom_hbond_atom_site_label_H
_geom_hbond_atom_site_label_A
_geom_hbond_distance_DH
_geom_hbond_distance_HA
_geom_hbond_distance_DA
_geom_hbond_angle_DHA
_geom_hbond_site_symmetry_A
N2 H2N Cl2 0.88 2.56 3.224(12) 132.8 .
N4 H4N Cl1 0.88 2.61 3.291(13) 134.6 1_455

loop_
_geom_torsion_atom_site_label_1
_geom_torsion_atom_site_label_2
_geom_torsion_atom_site_label_3
_geom_torsion_atom_site_label_4
_geom_torsion
C6 C1 C2 C3 -4(2)
Rh1 C1 C2 C3 178.2(13)
C1 C2 C3 C4 5(3)
C2 C3 C4 C5 -4(3)
C3 C4 C5 C6 2(3)
C2 C1 C6 C5 2(2)
Rh1 C1 C6 C5 -179.3(13)
C2 C1 C6 C7 -171.4(13)
Rh1 C1 C6 C7 7.1(17)
C4 C5 C6 C1 -2(3)
C4 C5 C6 C7 171.4(15)
C1 C6 C7 N1 -7(2)
C5 C6 C7 N1 179.6(14)
C1 C6 C7 N2 161.8(13)
C5 C6 C7 N2 -12(2)
N2 C8 C9 C10 -175.9(12)
C13 C8 C9 C10 -61.7(15)
C8 C9 C10 C11 54.4(16)
C9 C10 C11 C12 -56.0(18)
C10 C11 C12 C13 56.4(17)
C11 C12 C13 N1 -178.1(12)
C11 C12 C13 C8 -60.8(16)
C9 C8 C13 N1 -163.7(11)
N2 C8 C13 N1 -36.6(12)
C9 C8 C13 C12 69.0(15)
N2 C8 C13 C12 -163.9(11)
C18 C14 C15 C16 3.6(18)
C19 C14 C15 C16 -179.1(16)
Rh1 C14 C15 C16 -60.5(11)
C18 C14 C15 C20 -169.9(18)
C19 C14 C15 C20 7(3)
Rh1 C14 C15 C20 126.0(19)
C18 C14 C15 Rh1 64.1(12)
C19 C14 C15 Rh1 -118.6(16)
C14 C15 C16 C17 -3.2(19)
C20 C15 C16 C17 170.4(18)
Rh1 C15 C16 C17 -64.8(12)
C14 C15 C16 C21 -175.9(16)
C20 C15 C16 C21 -2(3)
Rh1 C15 C16 C21 122.5(17)
C14 C15 C16 Rh1 61.6(11)
C20 C15 C16 Rh1 -124.8(19)
C15 C16 C17 C18 1.6(19)
C21 C16 C17 C18 173.6(17)
Rh1 C16 C17 C18 -63.5(11)
C15 C16 C17 C22 -172.9(17)
C21 C16 C17 C22 -1(3)
Rh1 C16 C17 C22 122.0(18)
C15 C16 C17 Rh1 65.1(12)
C21 C16 C17 Rh1 -122.9(19)
C15 C14 C18 C17 -2.6(18)
C19 C14 C18 C17 -179.6(18)
Rh1 C14 C18 C17 59.9(11)
C15 C14 C18 C23 171.1(17)
C19 C14 C18 C23 -6(3)
Rh1 C14 C18 C23 -126.4(18)
C15 C14 C18 Rh1 -62.5(11)
C19 C14 C18 Rh1 120.5(19)
C16 C17 C18 C14 0.7(19)
C22 C17 C18 C14 175.3(17)
Rh1 C17 C18 C14 -60.9(12)
C16 C17 C18 C23 -173.1(17)
C22 C17 C18 C23 2(3)
Rh1 C17 C18 C23 125.3(17)
C16 C17 C18 Rh1 61.6(12)
C22 C17 C18 Rh1 -123.8(17)
C29 C24 C25 C26 -1(2)
Rh2 C24 C25 C26 179.7(11)
C24 C25 C26 C27 3(2)
C25 C26 C27 C28 -2(2)
C26 C27 C28 C29 -1(2)
C27 C28 C29 C30 -179.0(13)
C27 C28 C29 C24 3(2)
C25 C24 C29 C30 180.0(12)
Rh2 C24 C29 C30 -0.7(14)
C25 C24 C29 C28 -1.9(19)
Rh2 C24 C29 C28 177.4(10)
C28 C29 C30 N3 176.3(12)
C24 C29 C30 N3 -5.6(17)
C28 C29 C30 N4 -10(2)
C24 C29 C30 N4 167.6(13)
N4 C31 C32 C33 -174.6(14)
C36 C31 C32 C33 -59.5(18)
C31 C32 C33 C34 53(2)
C32 C33 C34 C35 -52(2)
C33 C34 C35 C36 51.8(19)
N4 C31 C36 C35 -165.1(12)
C32 C31 C36 C35 66.9(18)
N4 C31 C36 N3 -34.2(13)
C32 C31 C36 N3 -162.2(14)
C34 C35 C36 C31 -60.2(17)
C34 C35 C36 N3 179.3(12)
C41 C37 C38 C39 2.1(16)
C42 C37 C38 C39 174.9(16)
Rh2 C37 C38 C39 -62.9(10)
C41 C37 C38 C43 -172.5(13)
C42 C37 C38 C43 0(2)
Rh2 C37 C38 C43 122.5(14)
C41 C37 C38 Rh2 65.0(9)
C42 C37 C38 Rh2 -122.2(17)
C37 C38 C39 C40 -3.5(16)
C43 C38 C39 C40 171.0(14)
Rh2 C38 C39 C40 -66.4(10)
C37 C38 C39 C44 -176.2(15)
C43 C38 C39 C44 -2(3)
Rh2 C38 C39 C44 120.8(17)
C37 C38 C39 Rh2 63.0(9)
C43 C38 C39 Rh2 -122.5(15)
C38 C39 C40 C41 3.6(16)
C44 C39 C40 C41 177.0(14)
Rh2 C39 C40 C41 -59.7(11)
C38 C39 C40 C45 -169.8(13)
C44 C39 C40 C45 4(2)
Rh2 C39 C40 C45 126.8(14)
C38 C39 C40 Rh2 63.4(10)
C44 C39 C40 Rh2 -123.3(15)
C39 C40 C41 C37 -2.3(17)
C45 C40 C41 C37 170.6(14)
Rh2 C40 C41 C37 -58.9(10)
C39 C40 C41 C46 178.3(14)
C45 C40 C41 C46 -9(3)
Rh2 C40 C41 C46 121.8(16)
C39 C40 C41 Rh2 56.5(10)
C45 C40 C41 Rh2 -130.5(16)
C38 C37 C41 C40 0.2(16)
C42 C37 C41 C40 -173.2(14)
Rh2 C37 C41 C40 62.1(11)
C38 C37 C41 C46 179.5(14)
C42 C37 C41 C46 6(2)
Rh2 C37 C41 C46 -118.6(15)
C38 C37 C41 Rh2 -61.9(9)
C42 C37 C41 Rh2 124.8(15)
N2 C7 N1 C13 -8.4(15)
C6 C7 N1 C13 161.5(12)
N2 C7 N1 Rh1 -167.2(8)
C6 C7 N1 Rh1 2.7(16)
C12 C13 N1 C7 151.1(13)
C8 C13 N1 C7 29.1(13)
C12 C13 N1 Rh1 -56.5(18)
C8 C13 N1 Rh1 -178.5(9)
N1 C7 N2 C8 -16.7(15)
C6 C7 N2 C8 174.4(13)
C9 C8 N2 C7 153.1(13)
C13 C8 N2 C7 32.7(12)
N4 C30 N3 C36 -6.8(15)
C29 C30 N3 C36 167.4(11)
N4 C30 N3 Rh2 -164.9(9)
C29 C30 N3 Rh2 9.3(15)
C31 C36 N3 C30 26.1(13)
C35 C36 N3 C30 151.6(13)
C31 C36 N3 Rh2 178.4(10)
C35 C36 N3 Rh2 -56.0(17)
N3 C30 N4 C31 -16.8(16)
C29 C30 N4 C31 169.9(13)
C36 C31 N4 C30 31.9(14)
C32 C31 N4 C30 152.0(14)
C7 N1 Rh1 C1 0.9(10)
C13 N1 Rh1 C1 -149.8(13)
C7 N1 Rh1 C16 -90.5(11)
C13 N1 Rh1 C16 118.8(13)
C7 N1 Rh1 C17 -122.7(10)
C13 N1 Rh1 C17 86.6(13)
C7 N1 Rh1 C15 -91.6(17)
C13 N1 Rh1 C15 117.8(17)
C7 N1 Rh1 C14 -174.2(11)
C13 N1 Rh1 C14 35.1(18)
C7 N1 Rh1 C18 -160.0(10)
C13 N1 Rh1 C18 49.4(13)
C7 N1 Rh1 Cl1 91.0(9)
C13 N1 Rh1 Cl1 -59.6(12)
C6 C1 Rh1 N1 -4.5(11)
C2 C1 Rh1 N1 173.7(15)
C6 C1 Rh1 C16 114.2(12)
C2 C1 Rh1 C16 -67.6(15)
C6 C1 Rh1 C17 88.5(13)
C2 C1 Rh1 C17 -93.3(15)
C6 C1 Rh1 C15 151.5(12)
C2 C1 Rh1 C15 -30.3(15)
C6 C1 Rh1 C14 171.6(11)
C2 C1 Rh1 C14 -10.2(19)
C6 C1 Rh1 C18 117.0(18)
C2 C1 Rh1 C18 -65(2)
C6 C1 Rh1 Cl1 -93.0(11)
C2 C1 Rh1 Cl1 85.2(14)
C17 C16 Rh1 N1 -62.0(12)
C15 C16 Rh1 N1 -179.3(10)
C21 C16 Rh1 N1 64(2)
C17 C16 Rh1 C1 -143.1(11)
C15 C16 Rh1 C1 99.6(12)
C21 C16 Rh1 C1 -17(2)
C15 C16 Rh1 C17 -117.3(17)
C21 C16 Rh1 C17 126(2)
C17 C16 Rh1 C15 117.3(17)
C21 C16 Rh1 C15 -117(2)
C17 C16 Rh1 C14 79.1(12)
C15 C16 Rh1 C14 -38.2(12)
C21 C16 Rh1 C14 -155(2)
C17 C16 Rh1 C18 38.0(11)
C15 C16 Rh1 C18 -79.3(12)
C21 C16 Rh1 C18 164(2)
C17 C16 Rh1 Cl1 114.7(13)
C15 C16 Rh1 Cl1 -2.6(19)
C21 C16 Rh1 Cl1 -119.4(18)
C16 C17 Rh1 N1 129.0(11)
C18 C17 Rh1 N1 -113.6(10)
C22 C17 Rh1 N1 8(2)
C16 C17 Rh1 C1 46.3(13)
C18 C17 Rh1 C1 163.8(9)
C22 C17 Rh1 C1 -75(2)
C18 C17 Rh1 C16 117.5(15)
C22 C17 Rh1 C16 -121(2)
C16 C17 Rh1 C15 -37.5(11)
C18 C17 Rh1 C15 80.0(11)
C22 C17 Rh1 C15 -159(2)
C16 C17 Rh1 C14 -80.9(12)
C18 C17 Rh1 C14 36.6(10)
C22 C17 Rh1 C14 158(2)
C16 C17 Rh1 C18 -117.5(15)
C22 C17 Rh1 C18 121(2)
C16 C17 Rh1 Cl1 -131.1(10)
C18 C17 Rh1 Cl1 -13.6(15)
C22 C17 Rh1 Cl1 107.7(19)
C16 C15 Rh1 N1 2(2)
C14 C15 Rh1 N1 -115.4(15)
C20 C15 Rh1 N1 122(2)
C16 C15 Rh1 C1 -86.3(12)
C14 C15 Rh1 C1 156.8(11)
C20 C15 Rh1 C1 34(2)
C14 C15 Rh1 C16 -116.9(17)
C20 C15 Rh1 C16 120(3)
C16 C15 Rh1 C17 37.1(11)
C14 C15 Rh1 C17 -79.9(12)
C20 C15 Rh1 C17 157(2)
C16 C15 Rh1 C14 116.9(17)
C20 C15 Rh1 C14 -123(3)
C16 C15 Rh1 C18 80.4(12)
C14 C15 Rh1 C18 -36.5(11)
C20 C15 Rh1 C18 -159(2)
C16 C15 Rh1 Cl1 178.7(10)
C14 C15 Rh1 Cl1 61.7(12)
C20 C15 Rh1 Cl1 -61(2)
C18 C14 Rh1 N1 22.8(17)
C15 C14 Rh1 N1 140.1(11)
C19 C14 Rh1 N1 -104(2)
C18 C14 Rh1 C1 -150.3(10)
C15 C14 Rh1 C1 -33.1(15)
C19 C14 Rh1 C1 83(2)
C18 C14 Rh1 C16 -80.0(12)
C15 C14 Rh1 C16 37.2(11)
C19 C14 Rh1 C16 153(2)
C18 C14 Rh1 C17 -38.4(11)
C15 C14 Rh1 C17 78.9(12)
C19 C14 Rh1 C17 -165(2)
C18 C14 Rh1 C15 -117.2(17)
C19 C14 Rh1 C15 116(2)
C15 C14 Rh1 C18 117.2(16)
C19 C14 Rh1 C18 -127(2)
C18 C14 Rh1 Cl1 115.9(11)
C15 C14 Rh1 Cl1 -126.9(11)
C19 C14 Rh1 Cl1 -11.1(19)
C14 C18 Rh1 N1 -166.5(10)
C17 C18 Rh1 N1 76.4(11)
C23 C18 Rh1 N1 -44(2)
C14 C18 Rh1 C1 77(2)
C17 C18 Rh1 C1 -40(2)
C23 C18 Rh1 C1 -160(2)
C14 C18 Rh1 C16 80.5(12)
C17 C18 Rh1 C16 -36.7(10)
C23 C18 Rh1 C16 -157(2)
C14 C18 Rh1 C17 117.2(16)
C23 C18 Rh1 C17 -120(2)
C14 C18 Rh1 C15 38.4(11)
C17 C18 Rh1 C15 -78.8(11)
C23 C18 Rh1 C15 161(2)
C17 C18 Rh1 C14 -117.2(16)
C23 C18 Rh1 C14 123(3)
C14 C18 Rh1 Cl1 -70.9(11)
C17 C18 Rh1 Cl1 172.0(9)
C23 C18 Rh1 Cl1 52(2)
C25 C24 Rh2 N3 -176.8(14)
C29 C24 Rh2 N3 4.1(9)
C25 C24 Rh2 C38 -49.3(13)
C29 C24 Rh2 C38 131.5(10)
C25 C24 Rh2 C39 -79.4(14)
C29 C24 Rh2 C39 101.4(10)
C25 C24 Rh2 C37 -10.7(13)
C29 C24 Rh2 C37 170.1(10)
C25 C24 Rh2 C41 3.7(18)
C29 C24 Rh2 C41 -175.5(9)
C25 C24 Rh2 C40 -59(2)
C29 C24 Rh2 C40 121.3(16)
C25 C24 Rh2 Cl2 96.2(13)
C29 C24 Rh2 Cl2 -82.9(9)
C30 N3 Rh2 C24 -7.4(10)
C36 N3 Rh2 C24 -157.2(12)
C30 N3 Rh2 C38 -94.9(10)
C36 N3 Rh2 C38 115.4(12)
C30 N3 Rh2 C39 -126.9(10)
C36 N3 Rh2 C39 83.3(12)
C30 N3 Rh2 C37 -111(2)
C36 N3 Rh2 C37 100(3)
C30 N3 Rh2 C41 172.1(9)
C36 N3 Rh2 C41 22.4(15)
C30 N3 Rh2 C40 -166.4(10)
C36 N3 Rh2 C40 43.8(13)
C30 N3 Rh2 Cl2 82.6(9)
C36 N3 Rh2 Cl2 -67.2(11)
C39 C38 Rh2 C24 -136.0(9)
C37 C38 Rh2 C24 107.0(9)
C43 C38 Rh2 C24 -13.6(16)
C39 C38 Rh2 N3 -57.0(10)
C37 C38 Rh2 N3 -174.1(8)
C43 C38 Rh2 N3 65.4(17)
C37 C38 Rh2 C39 -117.0(12)
C43 C38 Rh2 C39 122(2)
C39 C38 Rh2 C37 117.0(12)
C43 C38 Rh2 C37 -120.5(19)
C39 C38 Rh2 C41 78.4(10)
C37 C38 Rh2 C41 -38.6(9)
C43 C38 Rh2 C41 -159.1(18)
C39 C38 Rh2 C40 39.8(9)
C37 C38 Rh2 C40 -77.3(10)
C43 C38 Rh2 C40 162.2(18)
C39 C38 Rh2 Cl2 127.4(9)
C37 C38 Rh2 Cl2 10.4(12)
C43 C38 Rh2 Cl2 -110.2(15)
C38 C39 Rh2 C24 53.9(10)
C40 C39 Rh2 C24 168.2(8)
C44 C39 Rh2 C24 -71.4(17)
C38 C39 Rh2 N3 137.2(8)
C40 C39 Rh2 N3 -108.5(9)
C44 C39 Rh2 N3 11.9(17)
C40 C39 Rh2 C38 114.3(12)
C44 C39 Rh2 C38 -125(2)
C38 C39 Rh2 C37 -38.6(9)
C40 C39 Rh2 C37 75.7(10)
C44 C39 Rh2 C37 -163.8(18)
C38 C39 Rh2 C41 -81.0(9)
C40 C39 Rh2 C41 33.3(8)
C44 C39 Rh2 C41 153.7(18)
C38 C39 Rh2 C40 -114.3(12)
C44 C39 Rh2 C40 120.4(19)
C38 C39 Rh2 Cl2 -117.5(9)
C40 C39 Rh2 Cl2 -3.2(14)
C44 C39 Rh2 Cl2 117.2(15)
C41 C37 Rh2 C24 165.2(9)
C38 C37 Rh2 C24 -80.1(9)
C42 C37 Rh2 C24 44.7(19)
C41 C37 Rh2 N3 -95(3)
C38 C37 Rh2 N3 20(3)
C42 C37 Rh2 N3 145(2)
C41 C37 Rh2 C38 -114.8(12)
C42 C37 Rh2 C38 125(2)
C41 C37 Rh2 C39 -77.2(10)
C38 C37 Rh2 C39 37.6(8)
C42 C37 Rh2 C39 162(2)
C38 C37 Rh2 C41 114.8(12)
C42 C37 Rh2 C41 -120(2)
C41 C37 Rh2 C40 -33.6(9)
C38 C37 Rh2 C40 81.2(9)
C42 C37 Rh2 C40 -154(2)
C41 C37 Rh2 Cl2 71.4(9)
C38 C37 Rh2 Cl2 -173.9(7)
C42 C37 Rh2 Cl2 -49.1(19)
C40 C41 Rh2 C24 -143.5(10)
C37 C41 Rh2 C24 -23.1(14)
C46 C41 Rh2 C24 94.6(17)
C40 C41 Rh2 N3 37.2(13)
C37 C41 Rh2 N3 157.6(8)
C46 C41 Rh2 N3 -84.7(18)
C40 C41 Rh2 C38 -80.5(10)
C37 C41 Rh2 C38 39.9(9)
C46 C41 Rh2 C38 157.6(18)
C40 C41 Rh2 C39 -37.4(10)
C37 C41 Rh2 C39 83.0(10)
C46 C41 Rh2 C39 -159.3(18)
C40 C41 Rh2 C37 -120.4(13)
C46 C41 Rh2 C37 118(2)
C37 C41 Rh2 C40 120.4(13)
C46 C41 Rh2 C40 -121.9(19)
C40 C41 Rh2 Cl2 124.9(9)
C37 C41 Rh2 Cl2 -114.6(8)
C46 C41 Rh2 Cl2 3.0(16)
C41 C40 Rh2 C24 92.8(18)
C39 C40 Rh2 C24 -28(2)
C45 C40 Rh2 C24 -141.2(18)
C41 C40 Rh2 N3 -156.0(8)
C39 C40 Rh2 N3 83.4(9)
C45 C40 Rh2 N3 -30(2)
C41 C40 Rh2 C38 81.4(10)
C39 C40 Rh2 C38 -39.2(9)
C45 C40 Rh2 C38 -153(2)
C41 C40 Rh2 C39 120.6(13)
C45 C40 Rh2 C39 -113(2)
C41 C40 Rh2 C37 37.0(9)
C39 C40 Rh2 C37 -83.6(10)
C45 C40 Rh2 C37 163(2)
C39 C40 Rh2 C41 -120.6(13)
C45 C40 Rh2 C41 126(2)
C41 C40 Rh2 Cl2 -61.2(9)
C39 C40 Rh2 Cl2 178.2(8)
C45 C40 Rh2 Cl2 64.9(19)
